data_2011679
loop_
_publ_author_name
'Hao, Qingli'
'Yang, Xujie'
'Jian, Fangfang'
'Lu, Lude'
'Wang, Xin'
'Abdul Razak, Ibrahim'
'Chantrapromma, Suchada'
'Fun, Hoong-Kun'

_publ_section_title
;Bis(<i>O</i>,<i>O</i>'-diisopropyl
 dithiophosphato-<i>S</i>,<i>S</i>')(1,10-phenanthroline-<i>N</i>,<i>N</i>')metal(II)
 complexes with cadmium(II) and iron(II)
;
_journal_issue 1
_journal_name_full 'Acta Crystallographica Section C'
_journal_page_first 42
_journal_page_last 44
_journal_paper_doi 10.1107/S0108270100014256
_journal_volume 57
_journal_year 2001
_chemical_formula_iupac '[Fe(C12 H8 N2 )(C6 H14 O2 PS2 )2 ]'
_chemical_formula_moiety 'C24 H36 Fe N2 O4 P2 S4'
_chemical_formula_sum 'C24 H36 Fe N2 O4 P2 S4'
_chemical_formula_weight 662.58
_chemical_name_systematic
;
Bis(O,O'- diisopropyldithiophosphato-S,S')(1,10-phenanthroline)Iron(II)
complex :[Fe{(iPr-dtp)~2~}(phen)]
;
_space_group_IT_number 60
_symmetry_cell_setting orthorhombic
_symmetry_space_group_name_Hall '-P 2n 2ab'
_symmetry_space_group_name_H-M 'P b c n'
_audit_creation_method SHELXL-97
_cell_angle_alpha 90.00
_cell_angle_beta 90.00
_cell_angle_gamma 90.00
_cell_formula_units_Z 4
_cell_length_a 11.5761(2)
_cell_length_b 18.80150(10)
_cell_length_c 14.7098(2)
_cell_measurement_reflns_used 6556
_cell_measurement_temperature 293(2)
_cell_measurement_theta_max 28.36
_cell_measurement_theta_min 2.07
_cell_volume 3201.56(7)
_computing_cell_refinement 'SAINT (Siemens, 1996)'
_computing_data_collection 'SMART (Siemens, 1996)'
_computing_data_reduction SAINT
_computing_molecular_graphics SHELXTL
_computing_publication_material
;
SHELXTL, PARST (Nardelli, 1995) and PLATON (Spek, 1990)
;
_computing_structure_refinement SHELXTL
_computing_structure_solution 'SHELXTL (Sheldrick, 1997)'
_diffrn_ambient_temperature 293(2)
_diffrn_detector_area_resol_mean 8.33
_diffrn_measurement_device_type
;
Siemens SMART CCD area detector diffractometer
;
_diffrn_measurement_method '\w scans'
_diffrn_radiation_monochromator graphite
_diffrn_radiation_source 'fine-focus sealed tube'
_diffrn_radiation_type MoK\a
_diffrn_radiation_wavelength .71073
_diffrn_reflns_av_R_equivalents .089
_diffrn_reflns_av_sigmaI/netI .093
_diffrn_reflns_limit_h_max 13
_diffrn_reflns_limit_h_min -7
_diffrn_reflns_limit_k_max 13
_diffrn_reflns_limit_k_min -22
_diffrn_reflns_limit_l_max 17
_diffrn_reflns_limit_l_min -12
_diffrn_reflns_number 8551
_diffrn_reflns_theta_max 25.00
_diffrn_reflns_theta_min 2.07
_diffrn_standards_decay_% negligible
_exptl_absorpt_coefficient_mu .863
_exptl_absorpt_correction_T_max .846
_exptl_absorpt_correction_T_min .770
_exptl_absorpt_correction_type empirical
_exptl_absorpt_process_details '(SADABS; Sheldrick, 1996)'
_exptl_crystal_colour 'dark red'
_exptl_crystal_density_diffrn 1.375
_exptl_crystal_density_method 'not measured'
_exptl_crystal_description block
_exptl_crystal_F_000 1384
_exptl_crystal_size_max .32
_exptl_crystal_size_mid .28
_exptl_crystal_size_min .20
_refine_diff_density_max 1.02
_refine_diff_density_min -.61
_refine_ls_extinction_method none
_refine_ls_goodness_of_fit_ref .97
_refine_ls_hydrogen_treatment constr
_refine_ls_matrix_type full
_refine_ls_number_parameters 168
_refine_ls_number_reflns 2834
_refine_ls_number_restraints 0
_refine_ls_restrained_S_all .97
_refine_ls_R_factor_all .093
_refine_ls_R_factor_gt .074
_refine_ls_shift/su_max <0.001
_refine_ls_shift/su_mean .00
_refine_ls_structure_factor_coef Fsqd
_refine_ls_weighting_details 'calc w = 1/[\s^2^(Fo^2^)+(0.1222P)^2^] where P=(Fo^2^+2Fc^2^)/3'
_refine_ls_weighting_scheme calc
_refine_ls_wR_factor_ref .127
_reflns_number_gt 1686
_reflns_number_total 2834
_reflns_threshold_expression I>2\s(I)
_cod_data_source_file bj1016.cif
_cod_data_source_block II
_cod_depositor_comments
;
The following automatic conversions were performed:
'_symmetry_cell_setting' value 'Orthorhombic' changed to 'orthorhombic'
according to '/home/saulius/struct/CIF-dictionaries/cif_core.dic'
dictionary named 'cif_core.dic' version 2.4.1 from 2010-06-29.

Automatic conversion script
Id: cif_fix_enum 1527 2010-12-29 10:47:43Z saulius 

The following automatic conversions were performed:

'_symmetry_cell_setting' value 'Orthorhombic' changed to
'orthorhombic' according to
/home/saulius/struct/CIF-dictionaries/cif_core.dic dictionary named
'cif_core.dic' version 2.4.1 from 2010-06-29.

Automatic conversion script
Id: cif_fix_values 1715 2011-07-08 13:25:40Z adriana 
;
_cod_database_code 2011679
_cod_database_fobs_code 2011679

loop_
_symmetry_equiv_pos_as_xyz
'x, y, z'
'-x+1/2, -y+1/2, z+1/2'
'-x, y, -z+1/2'
'x+1/2, -y+1/2, -z'
'-x, -y, -z'
'x-1/2, y-1/2, -z-1/2'
'x, -y, z-1/2'
'-x-1/2, y-1/2, z'

loop_
_atom_site_label
_atom_site_fract_x
_atom_site_fract_y
_atom_site_fract_z
_atom_site_U_iso_or_equiv
_atom_site_adp_type
_atom_site_calc_flag
_atom_site_refinement_flags
_atom_site_occupancy
_atom_site_disorder_assembly
_atom_site_disorder_group
_atom_site_type_symbol
Fe1 .0000 .31194(5) .2500 .0409(4) Uani d S 1 . . Fe
P1 -.20786(13) .38234(8) .33768(12) .0525(5) Uani d . 1 . . P
S1 -.09554(14) .32606(10) .40749(11) .0665(6) Uani d . 1 . . S
S2 -.15747(14) .39888(8) .21160(11) .0565(5) Uani d . 1 . . S
O1 -.3302(4) .3447(2) .3283(3) .0734(13) Uani d . 1 . . O
O2 -.2469(5) .4532(3) .3844(4) .0915(16) Uani d . 1 . . O
N1 -.1036(4) .2188(2) .2085(3) .0421(11) Uani d . 1 . . N
C1 -.3890(6) .3155(4) .4078(5) .073(2) Uani d . 1 . . C
H1A -.3406 .3229 .4616 .088 Uiso calc R 1 . . H
C2 -.3979(11) .2369(5) .3890(9) .172(6) Uani d . 1 . . C
H2A -.3219 .2175 .3810 .258 Uiso calc R 1 . . H
H2B -.4424 .2294 .3348 .258 Uiso calc R 1 . . H
H2C -.4351 .2138 .4394 .258 Uiso calc R 1 . . H
C3 -.5002(8) .3518(6) .4210(9) .170(6) Uani d . 1 . . C
H3A -.4869 .4016 .4316 .254 Uiso calc R 1 . . H
H3B -.5393 .3316 .4725 .254 Uiso calc R 1 . . H
H3C -.5470 .3461 .3677 .254 Uiso calc R 1 . . H
C4 -.1777(9) .5052(5) .4270(7) .111(3) Uani d . 1 . . C
H4A -.1413 .4809 .4785 .133 Uiso calc R 1 . . H
C5 -.2635(9) .5568(5) .4693(7) .133(4) Uani d . 1 . . C
H5A -.3233 .5305 .4997 .199 Uiso calc R 1 . . H
H5B -.2971 .5858 .4225 .199 Uiso calc R 1 . . H
H5C -.2243 .5866 .5123 .199 Uiso calc R 1 . . H
C6 -.0844(9) .5382(5) .3782(7) .122(3) Uani d . 1 . . C
H6A -.0346 .5022 .3538 .183 Uiso calc R 1 . . H
H6B -.0412 .5681 .4188 .183 Uiso calc R 1 . . H
H6C -.1151 .5665 .3295 .183 Uiso calc R 1 . . H
C7 -.0553(5) .1550(3) .2279(3) .0401(13) Uani d . 1 . . C
C8 -.2059(5) .2191(3) .1679(4) .0551(16) Uani d . 1 . . C
H8A -.2396 .2626 .1538 .066 Uiso calc R 1 . . H
C9 -.2650(6) .1570(4) .1455(5) .0695(19) Uani d . 1 . . C
H9A -.3362 .1594 .1163 .083 Uiso calc R 1 . . H
C10 -.2184(6) .0932(4) .1662(5) .069(2) Uani d . 1 . . C
H10A -.2580 .0516 .1524 .083 Uiso calc R 1 . . H
C11 -.1104(5) .0901(3) .2085(4) .0553(17) Uani d . 1 . . C
C12 -.0522(6) .0249(3) .2310(6) .079(2) Uani d . 1 . . C
H12A -.0882 -.0183 .2187 .095 Uiso calc R 1 . . H

loop_
_atom_site_aniso_label
_atom_site_aniso_U_11
_atom_site_aniso_U_22
_atom_site_aniso_U_33
_atom_site_aniso_U_12
_atom_site_aniso_U_13
_atom_site_aniso_U_23
Fe1 .0367(6) .0294(6) .0565(8) .000 -.0014(5) .000
P1 .0440(9) .0387(8) .0749(12) .0048(7) .0108(8) -.0026(7)
S1 .0557(10) .0902(14) .0537(10) .0231(9) .0040(8) .0049(9)
S2 .0543(9) .0430(9) .0723(12) .0107(8) -.0042(8) .0077(7)
O1 .050(2) .078(3) .093(3) -.009(2) .003(3) .019(3)
O2 .092(4) .059(3) .124(4) .010(3) .023(3) -.019(3)
N1 .038(2) .033(2) .055(3) -.001(2) -.002(2) .001(2)
C1 .054(4) .085(5) .080(5) -.002(4) .012(4) .016(4)
C2 .189(12) .091(7) .236(14) -.060(8) .110(10) -.003(8)
C3 .109(8) .152(10) .248(15) .051(8) .101(9) .081(10)
C4 .104(7) .089(6) .140(8) -.004(6) .005(7) -.059(6)
C5 .182(10) .081(6) .135(8) .021(7) .046(7) -.046(6)
C6 .108(8) .083(6) .174(10) .007(6) -.004(7) -.032(7)
C7 .046(3) .029(3) .046(3) -.005(3) .011(3) -.003(2)
C8 .050(4) .055(4) .061(4) -.008(3) -.009(3) .000(3)
C9 .049(4) .080(5) .080(5) -.021(4) -.009(4) -.012(4)
C10 .069(5) .052(4) .086(5) -.026(4) .007(4) -.014(3)
C11 .059(4) .035(3) .072(4) -.011(3) .021(3) -.009(3)
C12 .090(5) .025(3) .123(7) -.009(3) .036(5) -.004(3)

loop_
_atom_type_symbol
_atom_type_description
_atom_type_scat_dispersion_real
_atom_type_scat_dispersion_imag
_atom_type_scat_source
C C .0033 .0016 'International Tables Vol C Tables 4.2.6.8 and 6.1.1.4'
H H .0000 .0000 'International Tables Vol C Tables 4.2.6.8 and 6.1.1.4'
N N .0061 .0033 'International Tables Vol C Tables 4.2.6.8 and 6.1.1.4'
O O .0106 .0060 'International Tables Vol C Tables 4.2.6.8 and 6.1.1.4'
P P .1023 .0942 'International Tables Vol C Tables 4.2.6.8 and 6.1.1.4'
S S .1246 .1234 'International Tables Vol C Tables 4.2.6.8 and 6.1.1.4'
Fe Fe .3463 .8444 'International Tables Vol C Tables 4.2.6.8 and 6.1.1.4'

loop_
_geom_angle_atom_site_label_1
_geom_angle_atom_site_label_2
_geom_angle_atom_site_label_3
_geom_angle_site_symmetry_1
_geom_angle_site_symmetry_3
_geom_angle
N1 Fe1 N1 . 3 75.1(2)
N1 Fe1 S2 . . 93.44(11)
N1 Fe1 S2 3 . 166.38(12)
N1 Fe1 S2 . 3 166.38(12)
N1 Fe1 S2 3 3 93.44(11)
S2 Fe1 S2 . 3 98.84(8)
N1 Fe1 S1 . . 95.56(12)
N1 Fe1 S1 3 . 93.80(12)
S2 Fe1 S1 . . 79.86(6)
S2 Fe1 S1 3 . 92.42(6)
N1 Fe1 S1 . 3 93.80(12)
N1 Fe1 S1 3 3 95.56(12)
S2 Fe1 S1 . 3 92.42(6)
S2 Fe1 S1 3 3 79.86(6)
S1 Fe1 S1 . 3 168.19(10)
O2 P1 O1 . . 99.2(3)
O2 P1 S1 . . 114.8(2)
O1 P1 S1 . . 113.27(19)
O2 P1 S2 . . 111.4(2)
O1 P1 S2 . . 104.6(2)
S1 P1 S2 . . 112.40(10)
P1 S1 Fe1 . . 82.53(7)
P1 S2 Fe1 . . 84.29(7)
C1 O1 P1 . . 120.9(4)
C4 O2 P1 . . 128.4(5)
C8 N1 C7 . . 117.9(5)
C8 N1 Fe1 . . 127.2(4)
C7 N1 Fe1 . . 114.8(3)
O1 C1 C3 . . 109.9(7)
O1 C1 C2 . . 104.7(6)
C3 C1 C2 . . 114.9(9)
O2 C4 C6 . . 120.2(8)
O2 C4 C5 . . 104.6(8)
C6 C4 C5 . . 114.8(8)
N1 C7 C11 . . 122.6(5)
N1 C7 C7 . 3 117.6(3)
C11 C7 C7 . 3 119.8(4)
N1 C8 C9 . . 122.7(6)
C10 C9 C8 . . 119.7(6)
C9 C10 C11 . . 119.7(6)
C10 C11 C7 . . 117.4(6)
C10 C11 C12 . . 123.9(6)
C7 C11 C12 . . 118.7(6)
C12 C12 C11 3 . 121.5(4)

loop_
_geom_bond_atom_site_label_1
_geom_bond_atom_site_label_2
_geom_bond_site_symmetry_2
_geom_bond_distance
_geom_bond_publ_flag
Fe1 N1 . 2.209(4) ?
Fe1 N1 3 2.209(4) ?
Fe1 S2 . 2.513(2) ?
Fe1 S2 3 2.5127(16) ?
Fe1 S1 . 2.581(2) ?
Fe1 S1 3 2.5808(17) ?
P1 O2 . 1.566(5) ?
P1 O1 . 1.589(4) ?
P1 S1 . 1.966(2) ?
P1 S2 . 1.969(2) ?
O1 C1 . 1.460(8) ?
O2 C4 . 1.412(9) ?
N1 C8 . 1.327(7) ?
N1 C7 . 1.354(6) ?
C1 C3 . 1.470(10) ?
C1 C2 . 1.506(11) ?
C4 C6 . 1.438(11) ?
C4 C5 . 1.520(11) ?
C7 C11 . 1.406(7) ?
C7 C7 3 1.435(11) ?
C8 C9 . 1.393(8) ?
C9 C10 . 1.349(9) ?
C10 C11 . 1.398(9) ?
C11 C12 . 1.438(8) ?
C12 C12 3 1.331(15) ?

loop_
_geom_torsion_atom_site_label_1
_geom_torsion_atom_site_label_2
_geom_torsion_atom_site_label_3
_geom_torsion_atom_site_label_4
_geom_torsion_site_symmetry_1
_geom_torsion_site_symmetry_4
_geom_torsion
O2 P1 S1 Fe1 . . -137.2(2)
O1 P1 S1 Fe1 . . 109.9(2)
S2 P1 S1 Fe1 . . -8.47(10)
N1 Fe1 S1 P1 . . -86.29(13)
N1 Fe1 S1 P1 3 . -161.62(13)
S2 Fe1 S1 P1 . . 6.22(7)
S2 Fe1 S1 P1 3 . 104.77(8)
S1 Fe1 S1 P1 3 . 55.99(7)
O2 P1 S2 Fe1 . . 139.1(2)
O1 P1 S2 Fe1 . . -114.64(19)
S1 P1 S2 Fe1 . . 8.67(10)
N1 Fe1 S2 P1 . . 88.85(13)
N1 Fe1 S2 P1 3 . 57.0(5)
S2 Fe1 S2 P1 3 . -97.08(7)
S1 Fe1 S2 P1 . . -6.19(7)
S1 Fe1 S2 P1 3 . -177.19(7)
O2 P1 O1 C1 . . -73.0(5)
S1 P1 O1 C1 . . 49.2(5)
S2 P1 O1 C1 . . 171.9(4)
O1 P1 O2 C4 . . 167.0(7)
S1 P1 O2 C4 . . 45.9(8)
S2 P1 O2 C4 . . -83.3(8)
N1 Fe1 N1 C8 3 . 179.7(6)
S2 Fe1 N1 C8 . . 7.1(5)
S2 Fe1 N1 C8 3 . -147.2(4)
S1 Fe1 N1 C8 . . 87.3(5)
S1 Fe1 N1 C8 3 . -85.5(5)
N1 Fe1 N1 C7 3 . .0(3)
S2 Fe1 N1 C7 . . -172.5(3)
S2 Fe1 N1 C7 3 . 33.1(8)
S1 Fe1 N1 C7 . . -92.4(4)
S1 Fe1 N1 C7 3 . 94.8(4)
P1 O1 C1 C3 . . 118.6(7)
P1 O1 C1 C2 . . -117.5(8)
P1 O2 C4 C6 . . 55.7(12)
P1 O2 C4 C5 . . -173.4(6)
C8 N1 C7 C11 . . -1.4(8)
Fe1 N1 C7 C11 . . 178.3(4)
C8 N1 C7 C7 . 3 -179.9(6)
Fe1 N1 C7 C7 . 3 -.1(7)
C7 N1 C8 C9 . . .5(9)
Fe1 N1 C8 C9 . . -179.2(5)
N1 C8 C9 C10 . . .8(10)
C8 C9 C10 C11 . . -1.2(10)
C9 C10 C11 C7 . . .3(9)
C9 C10 C11 C12 . . -178.2(7)
N1 C7 C11 C10 . . 1.0(9)
C7 C7 C11 C10 3 . 179.5(6)
N1 C7 C11 C12 . . 179.6(6)
C7 C7 C11 C12 3 . -2.0(10)
C10 C11 C12 C12 . 3 178.1(9)
C7 C11 C12 C12 . 3 -.4(13)
